data_4003688
loop_
_publ_author_name
'Deswal, Swati'
'Singh, Sachin Kumar'
'Pandey, Richa'
'Nasa, Parveen'
'Kabra, Dinesh'
'Praveenkumar, Balu'
'Ogale, Satishchandra'
'Boomishankar, Ramamoorthy'

_publ_section_title
;
 Neutral 1D Perovskite-Type ABX3 Ferroelectrics with High Mechanical
 Energy Harvesting Performance
;
_journal_name_full 'Chemistry of Materials'
_journal_paper_doi 10.1021/acs.chemmater.0c02179
_journal_year 2020
_chemical_formula_sum 'C5 H14 Cd Cl3 N O'
_chemical_formula_weight 322.92
_space_group_crystal_system orthorhombic
_space_group_IT_number 33
_space_group_name_Hall 'P 2c -2n'
_space_group_name_H-M_alt 'P n a 21'
_atom_sites_solution_hydrogens geom
_audit_creation_method SHELXL-2014/7
_cell_angle_alpha 90
_cell_angle_beta 90
_cell_angle_gamma 90
_cell_formula_units_Z 4
_cell_length_a 6.741(16)
_cell_length_b 16.67(4)
_cell_length_c 9.65(2)
_cell_measurement_reflns_used 1660
_cell_measurement_temperature 363(2)
_cell_measurement_theta_max 19.97
_cell_measurement_theta_min 2.43
_cell_volume 1084(4)
_computing_cell_refinement 'Bruker SAINT'
_computing_data_collection 'Bruker APEX2'
_computing_data_reduction 'Bruker SAINT'
_computing_molecular_graphics 'Bruker SHELXTL'
_computing_publication_material 'Bruker SHELXTL'
_computing_structure_refinement 'SHELXL-2014 (Sheldrick 2014)'
_computing_structure_solution 'SHELXS-97 (Sheldrick 2008)'
_diffrn_ambient_temperature 363(2)
_diffrn_measured_fraction_theta_full 0.993
_diffrn_measured_fraction_theta_max 0.993
_diffrn_measurement_device_type 'Bruker APEX-II CCD'
_diffrn_measurement_method '\f and \w scans'
_diffrn_radiation_type MoK\a
_diffrn_radiation_wavelength 0.71073
_diffrn_reflns_av_R_equivalents 0.4856
_diffrn_reflns_av_unetI/netI 0.1572
_diffrn_reflns_Laue_measured_fraction_full 0.993
_diffrn_reflns_Laue_measured_fraction_max 0.993
_diffrn_reflns_limit_h_max 7
_diffrn_reflns_limit_h_min -8
_diffrn_reflns_limit_k_max 19
_diffrn_reflns_limit_k_min -19
_diffrn_reflns_limit_l_max 11
_diffrn_reflns_limit_l_min -11
_diffrn_reflns_number 23547
_diffrn_reflns_point_group_measured_fraction_full 0.995
_diffrn_reflns_point_group_measured_fraction_max 0.995
_diffrn_reflns_theta_full 25.002
_diffrn_reflns_theta_max 25.002
_diffrn_reflns_theta_min 4.224
_exptl_absorpt_coefficient_mu 2.705
_exptl_absorpt_correction_T_max 0.7457
_exptl_absorpt_correction_T_min 0.5267
_exptl_absorpt_correction_type multi-scan
_exptl_absorpt_process_details SADABS
_exptl_crystal_colour colourless
_exptl_crystal_density_diffrn 1.978
_exptl_crystal_description block
_exptl_crystal_F_000 632
_exptl_crystal_size_max 0.04
_exptl_crystal_size_mid 0.03
_exptl_crystal_size_min 0.02
_refine_diff_density_max 1.391
_refine_diff_density_min -1.016
_refine_diff_density_rms 0.171
_refine_ls_abs_structure_details
;
 Refined as an inversion twin.
;
_refine_ls_abs_structure_Flack 0.7(9)
_refine_ls_extinction_method none
_refine_ls_goodness_of_fit_ref 1.005
_refine_ls_hydrogen_treatment constr
_refine_ls_matrix_type full
_refine_ls_number_parameters 94
_refine_ls_number_reflns 1895
_refine_ls_number_restraints 99
_refine_ls_restrained_S_all 0.987
_refine_ls_R_factor_all 0.2715
_refine_ls_R_factor_gt 0.0976
_refine_ls_shift/su_max 0.000
_refine_ls_shift/su_mean 0.000
_refine_ls_structure_factor_coef Fsqd
_refine_ls_weighting_details 'w=1/[\s^2^(Fo^2^)+(0.1525P)^2^] where P=(Fo^2^+2Fc^2^)/3'
_refine_ls_weighting_scheme calc
_refine_ls_wR_factor_gt 0.2399
_refine_ls_wR_factor_ref 0.3430
_reflns_Friedel_coverage 0.881
_reflns_Friedel_fraction_full 0.997
_reflns_Friedel_fraction_max 0.997
_reflns_number_gt 579
_reflns_number_total 1895
_reflns_threshold_expression 'I > 2\s(I)'
_cod_data_source_file cm0c02179_si_004.cif
_cod_data_source_block Compound1'_363K
_cod_original_cell_volume 1084(5)
_cod_database_code 4003688
_shelx_shelxl_version_number 2014/7
_shelx_space_group_comment
;
The symmetry employed for this shelxl refinement is uniquely defined
by the following loop, which should always be used as a source of
symmetry information in preference to the above space-group names.
They are only intended as comments.
;

loop_
_space_group_symop_operation_xyz
'x, y, z'
'-x, -y, z+1/2'
'x+1/2, -y+1/2, z'
'-x+1/2, y+1/2, z+1/2'

loop_
_atom_site_label
_atom_site_type_symbol
_atom_site_fract_x
_atom_site_fract_y
_atom_site_fract_z
_atom_site_U_iso_or_equiv
_atom_site_adp_type
_atom_site_occupancy
_atom_site_site_symmetry_order
_atom_site_calc_flag
_atom_site_refinement_flags_posn
_atom_site_refinement_flags_adp
_atom_site_refinement_flags_occupancy
_atom_site_disorder_assembly
_atom_site_disorder_group
Cd1 Cd 0.4943(5) 0.7500(3) 0.359(3) 0.0756(12) Uani 1 1 d . . . . .
N1 N 0.734(17) 0.400(6) 0.209(11) 0.18(3) Uiso 0.5 1 d D U P A 1
C1 C 0.634(17) 0.470(6) 0.278(11) 0.19(4) Uiso 0.5 1 d D U P A 1
H1A H 0.6015 0.4560 0.3716 0.282 Uiso 0.5 1 calc R U P A 1
H1B H 0.7214 0.5151 0.2770 0.282 Uiso 0.5 1 calc R U P A 1
H1C H 0.5146 0.4827 0.2282 0.282 Uiso 0.5 1 calc R U P A 1
C2 C 0.536(19) 0.390(10) 0.278(18) 0.18(3) Uiso 0.5 1 d D U P A 1
H2A H 0.5215 0.3354 0.3090 0.267 Uiso 0.5 1 calc R U P A 1
H2B H 0.5266 0.4255 0.3553 0.267 Uiso 0.5 1 calc R U P A 1
H2C H 0.4327 0.4019 0.2123 0.267 Uiso 0.5 1 calc R U P A 1
C3 C 0.81(2) 0.339(7) 0.311(14) 0.12(4) Uiso 0.5 1 d D U P A 1
H3A H 0.8369 0.2897 0.2646 0.187 Uiso 0.5 1 calc R U P A 1
H3B H 0.9306 0.3591 0.3526 0.187 Uiso 0.5 1 calc R U P A 1
H3C H 0.7129 0.3309 0.3822 0.187 Uiso 0.5 1 calc R U P A 1
C4 C 0.66(2) 0.484(6) 0.191(17) 0.19(3) Uiso 0.5 1 d D U P A 1
H4A H 0.6445 0.5162 0.2734 0.223 Uiso 0.5 1 calc R U P A 1
H4B H 0.7100 0.5135 0.1106 0.223 Uiso 0.5 1 calc R U P A 1
C5 C 0.53(2) 0.423(10) 0.168(11) 0.18(4) Uiso 0.5 1 d D U P A 1
H5A H 0.5890 0.3704 0.1583 0.218 Uiso 0.5 1 calc R U P A 1
H5B H 0.4357 0.4335 0.0932 0.218 Uiso 0.5 1 calc R U P A 1
O1 O 0.45(2) 0.441(8) 0.309(13) 0.24(5) Uiso 0.5 1 d D U P A 1
H1 H 0.5075 0.4797 0.3418 0.355 Uiso 0.5 1 calc R U P A 1
N1' N 0.766(12) 0.414(3) 0.356(11) 0.087(16) Uiso 0.5 1 d D U P B 2
C1' C 0.830(19) 0.458(8) 0.227(9) 0.15(4) Uiso 0.5 1 d D U P B 2
H1'1 H 0.8279 0.4213 0.1504 0.232 Uiso 0.5 1 calc R U P B 2
H1'2 H 0.7406 0.5014 0.2098 0.232 Uiso 0.5 1 calc R U P B 2
H1'3 H 0.9618 0.4782 0.2398 0.232 Uiso 0.5 1 calc R U P B 2
C2' C 0.935(18) 0.383(9) 0.270(14) 0.17(4) Uiso 0.5 1 d D U P B 2
H2'1 H 0.9441 0.3261 0.2806 0.249 Uiso 0.5 1 calc R U P B 2
H2'2 H 0.9124 0.3963 0.1747 0.249 Uiso 0.5 1 calc R U P B 2
H2'3 H 1.0566 0.4076 0.3006 0.249 Uiso 0.5 1 calc R U P B 2
C3' C 0.66(2) 0.337(6) 0.32(2) 0.19(5) Uiso 0.5 1 d D U P B 2
H3'1 H 0.6569 0.3034 0.4019 0.279 Uiso 0.5 1 calc R U P B 2
H3'2 H 0.5310 0.3479 0.2891 0.279 Uiso 0.5 1 calc R U P B 2
H3'3 H 0.7356 0.3096 0.2494 0.279 Uiso 0.5 1 calc R U P B 2
C4' C 0.833(19) 0.493(6) 0.298(15) 0.17(3) Uiso 0.5 1 d D U P B 2
H4'1 H 0.8149 0.5018 0.1992 0.204 Uiso 0.5 1 calc R U P B 2
H4'2 H 0.8135 0.5406 0.3544 0.204 Uiso 0.5 1 calc R U P B 2
C5' C 0.979(16) 0.440(9) 0.338(11) 0.16(3) Uiso 0.5 1 d D U P B 2
H5'1 H 0.9293 0.3914 0.3798 0.187 Uiso 0.5 1 calc R U P B 2
H5'2 H 1.0831 0.4643 0.3934 0.187 Uiso 0.5 1 calc R U P B 2
O1' O 1.03(2) 0.433(9) 0.187(13) 0.24(5) Uiso 0.5 1 d D U P B 2
H1' H 1.0334 0.4777 0.1521 0.358 Uiso 0.5 1 calc R U P B 2
Cl1 Cl 0.243(3) 0.8127(13) 0.180(4) 0.097(8) Uani 1 1 d . . . . .
Cl2 Cl 0.247(2) 0.6299(6) 0.364(5) 0.100(4) Uani 1 1 d . . . . .
Cl3 Cl 0.743(2) 0.6927(14) 0.543(4) 0.095(8) Uani 1 1 d . . . . .

loop_
_atom_site_aniso_label
_atom_site_aniso_U_11
_atom_site_aniso_U_22
_atom_site_aniso_U_33
_atom_site_aniso_U_23
_atom_site_aniso_U_13
_atom_site_aniso_U_12
Cd1 0.0471(17) 0.0916(18) 0.0882(19) 0.002(4) 0.018(2) 0.0004(13)
Cl1 0.09(2) 0.108(16) 0.09(2) 0.006(11) 0.019(12) 0.020(9)
Cl2 0.068(7) 0.084(6) 0.147(11) 0.037(16) 0.044(10) -0.013(8)
Cl3 0.047(13) 0.14(2) 0.10(2) 0.048(13) 0.020(9) 0.018(8)

loop_
_atom_type_symbol
_atom_type_description
_atom_type_scat_dispersion_real
_atom_type_scat_dispersion_imag
_atom_type_scat_source
C C 0.0033 0.0016 'International Tables Vol C Tables 4.2.6.8 and 6.1.1.4'
H H 0.0000 0.0000 'International Tables Vol C Tables 4.2.6.8 and 6.1.1.4'
Cd Cd -0.8075 1.2024 'International Tables Vol C Tables 4.2.6.8 and 6.1.1.4'
Cl Cl 0.1484 0.1585 'International Tables Vol C Tables 4.2.6.8 and 6.1.1.4'
N N 0.0061 0.0033 'International Tables Vol C Tables 4.2.6.8 and 6.1.1.4'
O O 0.0106 0.0060 'International Tables Vol C Tables 4.2.6.8 and 6.1.1.4'

loop_
_geom_angle_atom_site_label_1
_geom_angle_atom_site_label_2
_geom_angle_atom_site_label_3
_geom_angle
_geom_angle_site_symmetry_1
_geom_angle_site_symmetry_3
_geom_angle_publ_flag
Cl2 Cd1 Cl1 96.6(8) . 3_565 ?
Cl2 Cd1 Cl3 96.7(9) . . ?
Cl1 Cd1 Cl3 83.9(4) 3_565 . ?
Cl2 Cd1 Cl2 177.9(17) . 3_565 ?
Cl1 Cd1 Cl2 84.4(7) 3_565 3_565 ?
Cl3 Cd1 Cl2 81.5(8) . 3_565 ?
Cl2 Cd1 Cl1 84.5(7) . . ?
Cl1 Cd1 Cl1 98.0(12) 3_565 . ?
Cl3 Cd1 Cl1 177.7(12) . . ?
Cl2 Cd1 Cl1 97.2(9) 3_565 . ?
Cl2 Cd1 Cl3 81.6(7) . 3_465 ?
Cl1 Cd1 Cl3 177.7(11) 3_565 3_465 ?
Cl3 Cd1 Cl3 94.9(13) . 3_465 ?
Cl2 Cd1 Cl3 97.4(8) 3_565 3_465 ?
Cl1 Cd1 Cl3 83.3(4) . 3_465 ?
Cl2 Cd1 Cd1 50.2(3) . 3_465 ?
Cl1 Cd1 Cd1 129.7(5) 3_565 3_465 ?
Cl3 Cd1 Cd1 129.7(5) . 3_465 ?
Cl2 Cd1 Cd1 130.3(4) 3_565 3_465 ?
Cl1 Cd1 Cd1 49.9(5) . 3_465 ?
Cl3 Cd1 Cd1 49.9(5) 3_465 3_465 ?
Cl2 Cd1 Cd1 129.8(4) . 3_565 ?
Cl1 Cd1 Cd1 50.3(5) 3_565 3_565 ?
Cl3 Cd1 Cd1 50.3(5) . 3_565 ?
Cl2 Cd1 Cd1 49.7(3) 3_565 3_565 ?
Cl1 Cd1 Cd1 130.1(5) . 3_565 ?
Cl3 Cd1 Cd1 130.1(5) 3_465 3_565 ?
Cd1 Cd1 Cd1 180.0(4) 3_465 3_565 ?
C4 N1 C3 145(9) . . ?
C4 N1 C2 82(8) . . ?
C3 N1 C2 87(9) . . ?
C4 N1 C1 35(6) . . ?
C3 N1 C1 113(8) . . ?
C2 N1 C1 59(7) . . ?
N1 C1 H1A 109.5 . . ?
N1 C1 H1B 109.5 . . ?
H1A C1 H1B 109.5 . . ?
N1 C1 H1C 109.5 . . ?
H1A C1 H1C 109.5 . . ?
H1B C1 H1C 109.5 . . ?
N1 C2 C4 49(4) . . ?
N1 C2 H2A 109.5 . . ?
C4 C2 H2A 158.2 . . ?
N1 C2 H2B 109.5 . . ?
C4 C2 H2B 82.3 . . ?
H2A C2 H2B 109.5 . . ?
N1 C2 H2C 109.5 . . ?
C4 C2 H2C 82.3 . . ?
H2A C2 H2C 109.5 . . ?
H2B C2 H2C 109.5 . . ?
N1 C3 H3A 109.5 . . ?
N1 C3 H3B 109.5 . . ?
H3A C3 H3B 109.5 . . ?
N1 C3 H3C 109.5 . . ?
H3A C3 H3C 109.5 . . ?
H3B C3 H3C 109.5 . . ?
C5 C4 N1 62(6) . . ?
C5 C4 C2 37(7) . . ?
N1 C4 C2 49(4) . . ?
C5 C4 H4A 117.5 . . ?
N1 C4 H4A 117.5 . . ?
C2 C4 H4A 92.2 . . ?
C5 C4 H4B 117.5 . . ?
N1 C4 H4B 117.5 . . ?
C2 C4 H4B 152.1 . . ?
H4A C4 H4B 114.6 . . ?
C4 C5 O1 87(8) . . ?
C4 C5 H5A 114.2 . . ?
O1 C5 H5A 114.2 . . ?
C4 C5 H5B 114.2 . . ?
O1 C5 H5B 114.2 . . ?
H5A C5 H5B 111.4 . . ?
C5 O1 H1 109.5 . . ?
C4' N1' C1' 35(6) . . ?
C4' N1' C2' 82(8) . . ?
C1' N1' C2' 59(7) . . ?
C4' N1' C3' 144(9) . . ?
C1' N1' C3' 111(8) . . ?
C2' N1' C3' 86(9) . . ?
N1' C1' H1'1 109.5 . . ?
N1' C1' H1'2 109.5 . . ?
H1'1 C1' H1'2 109.5 . . ?
N1' C1' H1'3 109.5 . . ?
H1'1 C1' H1'3 109.5 . . ?
H1'2 C1' H1'3 109.5 . . ?
N1' C2' H2'1 109.5 . . ?
N1' C2' H2'2 109.5 . . ?
H2'1 C2' H2'2 109.5 . . ?
N1' C2' H2'3 109.5 . . ?
H2'1 C2' H2'3 109.5 . . ?
H2'2 C2' H2'3 109.5 . . ?
N1' C3' H3'1 109.5 . . ?
N1' C3' H3'2 109.5 . . ?
H3'1 C3' H3'2 109.5 . . ?
N1' C3' H3'3 109.5 . . ?
H3'1 C3' H3'3 109.5 . . ?
H3'2 C3' H3'3 109.5 . . ?
C5' C4' N1' 63(6) . . ?
C5' C4' H4'1 117.4 . . ?
N1' C4' H4'1 117.4 . . ?
C5' C4' H4'2 117.4 . . ?
N1' C4' H4'2 117.4 . . ?
H4'1 C4' H4'2 114.5 . . ?
C4' C5' O1' 86(8) . . ?
C4' C5' H5'1 114.3 . . ?
O1' C5' H5'1 114.3 . . ?
C4' C5' H5'2 114.3 . . ?
O1' C5' H5'2 114.3 . . ?
H5'1 C5' H5'2 111.4 . . ?
C5' O1' H1' 109.5 . . ?
Cd1 Cl1 Cd1 79.8(9) 3_465 . ?
Cd1 Cl2 Cd1 80.1(3) . 3_465 ?
Cd1 Cl3 Cd1 79.7(8) . 3_565 ?

loop_
_geom_bond_atom_site_label_1
_geom_bond_atom_site_label_2
_geom_bond_distance
_geom_bond_site_symmetry_2
_geom_bond_publ_flag
Cd1 Cl2 2.608(12) . ?
Cd1 Cl1 2.62(3) 3_565 ?
Cd1 Cl3 2.62(3) . ?
Cd1 Cl2 2.628(13) 3_565 ?
Cd1 Cl1 2.64(3) . ?
Cd1 Cl3 2.64(2) 3_465 ?
Cd1 Cd1 3.370(8) 3_465 ?
Cd1 Cd1 3.371(8) 3_565 ?
N1 C4 1.50(3) . ?
N1 C3 1.50(3) . ?
N1 C2 1.50(3) . ?
N1 C1 1.50(2) . ?
C1 H1A 0.9600 . ?
C1 H1B 0.9600 . ?
C1 H1C 0.9600 . ?
C2 C4 1.97(16) . ?
C2 H2A 0.9600 . ?
C2 H2B 0.9600 . ?
C2 H2C 0.9600 . ?
C3 H3A 0.9600 . ?
C3 H3B 0.9600 . ?
C3 H3C 0.9600 . ?
C4 C5 1.38(14) . ?
C4 H4A 0.9700 . ?
C4 H4B 0.9700 . ?
C5 O1 1.50(2) . ?
C5 H5A 0.9700 . ?
C5 H5B 0.9700 . ?
O1 H1 0.8200 . ?
N1' C4' 1.50(3) . ?
N1' C1' 1.50(2) . ?
N1' C2' 1.50(3) . ?
N1' C3' 1.51(3) . ?
C1' H1'1 0.9600 . ?
C1' H1'2 0.9600 . ?
C1' H1'3 0.9600 . ?
C2' H2'1 0.9600 . ?
C2' H2'2 0.9600 . ?
C2' H2'3 0.9600 . ?
C3' H3'1 0.9600 . ?
C3' H3'2 0.9600 . ?
C3' H3'3 0.9600 . ?
C4' C5' 1.37(14) . ?
C4' H4'1 0.9700 . ?
C4' H4'2 0.9700 . ?
C5' O1' 1.50(2) . ?
C5' H5'1 0.9700 . ?
C5' H5'2 0.9700 . ?
O1' H1' 0.8200 . ?
Cl1 Cd1 2.62(3) 3_465 ?
Cl2 Cd1 2.628(13) 3_465 ?
Cl3 Cd1 2.64(2) 3_565 ?
